data_7020943
loop_
_publ_author_name
'Lugan, No\"el'
'Fern\'andez, Israel'
'Brousses, R\'emy'
'Valyaev, Dmitry A.'
'Lavigne, Guy'
'Ustynyuk, Nikolai A.'

_publ_section_title
;
 On the incidence of non-covalent intramolecular interligand interactions
 on the conformation of carbene complexes: a case study.
;
_journal_issue 4
_journal_name_full 'Dalton transactions (Cambridge, England : 2003)'
_journal_page_first 898
_journal_page_last 901
_journal_paper_doi 10.1039/c2dt32554c
_journal_volume 42
_journal_year 2013
_chemical_formula_moiety 'C12 H15 Mn O3'
_chemical_formula_sum 'C12 H15 Mn O3'
_chemical_formula_weight 262.175
_space_group_IT_number 14
_symmetry_cell_setting monoclinic
_symmetry_Int_Tables_number 14
_symmetry_space_group_name_Hall '-P 2ybc'
_symmetry_space_group_name_H-M 'P 1 21/c 1'
_atom_sites_solution_hydrogens geom
_atom_sites_solution_primary direct
_atom_sites_solution_secondary difmap
_audit_creation_method MoPro
_cell_angle_alpha 90.00
_cell_angle_beta 109.389(7)
_cell_angle_gamma 90.00
_cell_formula_units_Z 4
_cell_length_a 11.1515(2)
_cell_length_b 7.8616(1)
_cell_length_c 14.1583(2)
_cell_measurement_reflns_used 9999
_cell_measurement_temperature 100
_cell_measurement_theta_max 59.583
_cell_measurement_theta_min 1.932
_cell_volume 1170.84(6)
_computing_structure_refinement 'MoPro (J. Appl. Cryst. 2005, 38, 38-54)'
_diffrn_ambient_temperature 100(2)
_diffrn_measured_fraction_theta_full 0.999
_diffrn_measured_fraction_theta_max 0.999
_diffrn_measurement_device_type 'Bruker APEX II'
_diffrn_measurement_method 'phi and omega scans'
_diffrn_radiation_monochromator graphite
_diffrn_radiation_probe x-ray
_diffrn_radiation_type MoK\a
_diffrn_radiation_wavelength 0.71069
_diffrn_reflns_av_R_equivalents 0.0246
_diffrn_reflns_av_sigmaI/netI 0.0168
_diffrn_reflns_limit_h_max 27
_diffrn_reflns_limit_h_min -27
_diffrn_reflns_limit_k_max 18
_diffrn_reflns_limit_k_min -19
_diffrn_reflns_limit_l_max 34
_diffrn_reflns_limit_l_min -34
_diffrn_reflns_number 168634
_diffrn_reflns_reduction_process
;
Scaled and merged with SORTAV
R.H. Blessing, (1987) Cryst. Rev. 1, 3-58
R.H. Blessing, (1989) J. Appl. Cryst. 22, 396-397
;
_diffrn_reflns_theta_full 53.179
_diffrn_reflns_theta_max 59.583
_diffrn_reflns_theta_min 1.932
_diffrn_standards_decay_% 0
_diffrn_standards_interval_count 0
_diffrn_standards_interval_time 0
_diffrn_standards_number 0
_exptl_absorpt_coefficient_mu 1.114
_exptl_absorpt_correction_T_max 0.7517
_exptl_absorpt_correction_T_min 0.6837
_exptl_absorpt_correction_type multi-scan
_exptl_absorpt_process_details
;
'SADABS, Sheldrick, Bruker, 2000'
;
_exptl_crystal_colour yellow
_exptl_crystal_density_diffrn 1.486
_exptl_crystal_density_method 'not measured'
_exptl_crystal_description parallepiped
_exptl_crystal_F_000 544
_exptl_crystal_size_max 0.40
_exptl_crystal_size_mid 0.40
_exptl_crystal_size_min 0.35
_refine_diff_density_max 0.23
_refine_diff_density_min -0.25
_refine_ls_extinction_coef 0.06028
_refine_ls_extinction_method 'Isotropic Gaussian'
_refine_ls_goodness_of_fit_ref 1.130
_refine_ls_hydrogen_treatment refall
_refine_ls_matrix_type full
_refine_ls_number_parameters 488
_refine_ls_number_reflns 11120
_refine_ls_number_restraints 61
_refine_ls_restrained_S_all 1.245
_refine_ls_R_factor_all 0.0130
_refine_ls_R_factor_gt 0.0130
_refine_ls_shift/su_max 0.003
_refine_ls_shift/su_mean 0.000
_refine_ls_structure_factor_coef F
_refine_ls_weighting_details w=1/[\s^2^(Fo)]
_refine_ls_weighting_scheme calc
_refine_ls_wR_factor_gt 0.0176
_refine_ls_wR_factor_ref 0.0176
_reflns_number_gt 11120
_reflns_number_total 17253
_reflns_threshold_expression >3.0sigma(I)
_cod_data_source_file c2dt32554c.txt
_cod_data_source_block I
_cod_original_sg_symbol_H-M 'P 21/c'
_cod_database_code 7020943

loop_
_symmetry_equiv_pos_as_xyz
'x, y, z'
'-x, y+1/2, -z+1/2'
'-x, -y, -z'
'x, -y-1/2, z-1/2'

loop_
_atom_local_axes_atom_label
_atom_local_axes_atom0
_atom_local_axes_ax1
_atom_local_axes_atom1
_atom_local_axes_atom2
_atom_local_axes_ax2
Mn1 Z Mn1 C3 X C1
Mn1 Z C1 O1 X C2
Mn1 Z C2 O2 X C3
C4 X C3 O3 Y C4
C3 Z C4 H4a X C5
O3 X C5 C6 Y C6
C5 Z C6 H6a X C11
X C11 Mn1 Z C12 X
C12 Mn1 Z C13 X C13
Mn1 Z C14 X C14 Mn1
Z C15 X C15 Mn1 Z
C16 C11 Z C16 H16a X
O1 C1 Z O1 Mn1 Y
O2 C2 Z O2 Mn1 Y
O3 C3 X O3 C5 Y
H4a C4 Z H4a Mn1 X
H4b C4 Z H4b Mn1 X
H4c C4 Z H4c Mn1 X
H5a C5 Z H5a O3 X
H5b C5 Z H5b O3 X
H6a C6 Z H6a C5 X
H6b C6 Z H6b C5 X
H6c C6 Z H6c C5 X
H16a C16 Z H16a C11 X
H16b C16 Z H16b C11 X
H16c C16 Z H16c C11 X
H12 C12 Z H12 Mn1 X
H13 C13 Z H13 Mn1 X
H14 C14 Z H14 Mn1 X
H15 C15 Z H15 Mn1 X

loop_
_atom_rho_multipole_atom_label
_atom_rho_multipole_coeff_Pv
_atom_rho_multipole_coeff_P00
_atom_rho_multipole_coeff_P11
_atom_rho_multipole_coeff_P1-1
_atom_rho_multipole_coeff_P10
_atom_rho_multipole_coeff_P20
_atom_rho_multipole_coeff_P21
_atom_rho_multipole_coeff_P2-1
_atom_rho_multipole_coeff_P22
_atom_rho_multipole_coeff_P2-2
_atom_rho_multipole_coeff_P30
_atom_rho_multipole_coeff_P31
_atom_rho_multipole_coeff_P3-1
_atom_rho_multipole_coeff_P32
_atom_rho_multipole_coeff_P3-2
_atom_rho_multipole_coeff_P33
_atom_rho_multipole_coeff_P3-3
_atom_rho_multipole_coeff_P40
_atom_rho_multipole_coeff_P41
_atom_rho_multipole_coeff_P4-1
_atom_rho_multipole_coeff_P42
_atom_rho_multipole_coeff_P4-2
_atom_rho_multipole_coeff_P43
_atom_rho_multipole_coeff_P4-3
_atom_rho_multipole_coeff_P44
_atom_rho_multipole_coeff_P4-4
_atom_rho_multipole_kappa
_atom_rho_multipole_kappa_prime0
_atom_rho_multipole_radial_slater_n0
_atom_rho_multipole_radial_slater_zeta0
_atom_rho_multipole_radial_slater_n1
_atom_rho_multipole_radial_slater_zeta1
_atom_rho_multipole_radial_slater_n2
_atom_rho_multipole_radial_slater_zeta2
_atom_rho_multipole_radial_slater_n3
_atom_rho_multipole_radial_slater_zeta3
_atom_rho_multipole_radial_slater_n4
_atom_rho_multipole_radial_slater_zeta4
Mn1 5.97(4) 0. -0.0038(54) -0.025(6) 0.030(5) -0.062(6) -0.063(7) 0.008(7) -0.028(7) -0.0057(67) -0.019(4) -0.017(4) 0.010(4) 0.026(4) 0.0017(43) 0.0028(43) -0.0027(43) 0.239(6) -0.0013(38) 0.0004(41) -0.006(6) 0.011(6) 0.126(6) 0.016(6) 0.031(5) 0.0049(55) 1.021(5) 0.96(2) 4 7.030 4 7.030 4 7.030 4 7.030 4 7.030
C1 4.23(5) 0. 0.02(1) 0.03(1) 0.02(1) 0.38(1) -0.01(1) 0.01(1) 0.03(1) -0.003(11) -0.09(1) 0.02(1) -0.008(13) -0.02(1) -0.004(12) -0.002(12) 0.007(12) 0. 0. 0. 0. 0. 0. 0. 0. 0. 1.036(4) 0.97(2) 2 3.180 2 3.180 2 3.180 3 3.180 4 3.180
C2 4.28(5) 0. -0.06(1) 0.012(13) 0.04(1) 0.38(1) -0.03(1) -0.011(12) 0.05(1) -0.005(12) -0.15(2) 0.010(13) -0.006(13) -0.02(1) -0.007(13) 0.03(1) 0.000(12) 0. 0. 0. 0. 0. 0. 0. 0. 0. 1.036(4) 0.97(2) 2 3.180 2 3.180 2 3.180 3 3.180 4 3.180
C3 3.82(5) 0. -0.18(2) -0.20(2) 0.02(2) -0.38(2) 0.02(2) 0.03(2) 0.03(2) 0.16(2) 0.03(2) -0.08(2) -0.05(2) 0.011(21) -0.007(19) 0.40(2) 0.18(2) 0. 0. 0. 0. 0. 0. 0. 0. 0. 1.042(6) 0.75(2) 2 3.180 2 3.180 2 3.180 3 3.180 4 3.180
C4 4.40(7) 0. -0.05(2) 0.016(20) -0.14(2) -0.07(2) -0.04(2) -0.04(2) -0.009(16) 0.001(16) 0.54(2) -0.04(2) -0.05(2) -0.06(2) 0.07(2) -0.08(2) -0.019(19) 0. 0. 0. 0. 0. 0. 0. 0. 0. 1.006(5) 0.80(2) 2 3.180 2 3.180 2 3.180 3 3.180 4 3.180
C5 4.44(6) 0. -0.21(2) -0.07(2) 0.20(3) 0.15(2) -0.02(2) 0.002(20) -0.19(2) 0.07(2) 0.29(2) -0.19(2) -0.17(2) -0.03(2) -0.008(21) 0.33(2) 0.16(2) 0. 0. 0. 0. 0. 0. 0. 0. 0. 1.006(5) 0.80(2) 2 3.180 2 3.180 2 3.180 3 3.180 4 3.180
C6 4.49(7) 0. -0.021(22) -0.020(23) -0.07(2) -0.05(2) 0.05(2) -0.02(2) -0.04(2) -0.02(2) 0.39(2) -0.008(20) -0.03(2) 0.03(2) 0.10(2) 0.26(2) -0.03(2) 0. 0. 0. 0. 0. 0. 0. 0. 0. 1.006(5) 0.80(2) 2 3.180 2 3.180 2 3.180 3 3.180 4 3.180
C11 3.89(4) 0. 0.024(26) 0.04(2) 0.04(2) -0.28(2) 0.04(2) 0.03(2) 0.05(2) -0.002(20) 0.05(2) 0.05(2) 0.008(19) -0.018(21) -0.010(22) -0.40(2) -0.022(26) 0. 0. 0. 0. 0. 0. 0. 0. 0. 1.034(3) 0.78(2) 2 3.180 2 3.180 2 3.180 3 3.180 4 3.180
C12 4.13(5) 0. -0.003(26) -0.07(3) 0.006(21) -0.29(2) -0.07(2) 0.014(19) 0.07(2) -0.007(21) 0.03(2) 0.02(2) 0.021(21) 0.07(2) 0.05(2) -0.43(2) -0.011(26) 0. 0. 0. 0. 0. 0. 0. 0. 0. 1.034(3) 0.78(2) 2 3.180 2 3.180 2 3.180 3 3.180 4 3.180
C13 4.04(4) 0. 0.026(27) -0.020(25) -0.04(2) -0.30(2) -0.012(17) -0.016(17) 0.14(2) 0.003(21) 0.03(2) 0.08(2) 0.007(21) -0.04(2) -0.010(22) -0.43(2) -0.016(25) 0. 0. 0. 0. 0. 0. 0. 0. 0. 1.034(3) 0.78(2) 2 3.180 2 3.180 2 3.180 3 3.180 4 3.180
C14 4.00(4) 0. 0.06(3) 0.07(3) -0.04(2) -0.35(2) 0.012(16) -0.02(2) 0.06(2) 0.05(2) 0.05(2) 0.02(2) -0.016(20) 0.03(2) -0.04(2) -0.44(2) -0.04(2) 0. 0. 0. 0. 0. 0. 0. 0. 0. 1.034(3) 0.78(2) 2 3.180 2 3.180 2 3.180 3 3.180 4 3.180
C15 3.96(4) 0. -0.03(3) 0.16(2) -0.02(2) -0.29(2) 0.007(16) -0.05(2) 0.06(2) 0.04(2) 0.03(2) 0.06(2) -0.03(2) 0.013(20) -0.02(2) -0.44(2) -0.003(24) 0. 0. 0. 0. 0. 0. 0. 0. 0. 1.034(3) 0.78(2) 2 3.180 2 3.180 2 3.180 3 3.180 4 3.180
C16 4.14(7) 0. 0.010(22) 0.04(2) -0.08(2) -0.05(2) -0.02(2) -0.02(2) 0.02(2) -0.014(18) 0.37(2) 0.014(22) 0.015(21) 0.04(2) -0.03(2) 0.23(2) 0.05(2) 0. 0. 0. 0. 0. 0. 0. 0. 0. 1.006(5) 0.80(2) 2 3.180 2 3.180 2 3.180 3 3.180 4 3.180
O1 6.54(4) 0. -0.036(9) -0.0074(96) 0.019(9) 0.057(9) -0.014(8) 0.012(9) -0.029(10) 0.0023(94) -0.011(8) 0.009(7) 0.019(7) 0.0041(73) -0.015(8) 0.033(8) -0.025(8) 0. 0. 0. 0. 0. 0. 0. 0. 0. 0.989(2) 1.00(2) 2 4.470 2 4.470 2 4.470 3 4.470 4 4.470
O2 6.50(4) 0. -0.062(10) -0.04(1) 0.021(9) 0.050(10) 0.0062(91) 0.0085(92) -0.03(1) 0.02(1) -0.017(8) 0.021(8) 0.030(8) 0.021(8) 0.025(8) 0.050(8) 0.0020(85) 0. 0. 0. 0. 0. 0. 0. 0. 0. 0.989(2) 1.00(2) 2 4.470 2 4.470 2 4.470 3 4.470 4 4.470
O3 6.48(4) 0. -0.032(9) -0.093(9) -0.033(9) 0.017(9) -0.018(8) 0.0013(88) -0.0064(79) 0.037(8) -0.014(8) 0.0011(78) -0.030(8) -0.0044(77) 0.0071(76) 0.104(7) -0.020(7) 0. 0. 0. 0. 0. 0. 0. 0. 0. 0.992(3) 0.94(2) 2 4.470 2 4.470 2 4.470 3 4.470 4 4.470
H4a 0.59(2) 0. 0. 0. 0.17(2) 0. 0. 0. 0. 0. 0. 0. 0. 0. 0. 0. 0. 0. 0. 0. 0. 0. 0. 0. 0. 0. 1.20(2) 1.20(2) 0 2.000 1 2.000 2 2.000 3 2.000 4 2.000
H4b 0.591 0. 0. 0. 0.11(2) 0. 0. 0. 0. 0. 0. 0. 0. 0. 0. 0. 0. 0. 0. 0. 0. 0. 0. 0. 0. 0. 1.20(2) 1.20(2) 0 2.000 1 2.000 2 2.000 3 2.000 4 2.000
H4c 0.591 0. 0. 0. 0.12(2) 0. 0. 0. 0. 0. 0. 0. 0. 0. 0. 0. 0. 0. 0. 0. 0. 0. 0. 0. 0. 0. 1.20(2) 1.20(2) 0 2.000 1 2.000 2 2.000 3 2.000 4 2.000
H5a 0.69(3) 0. 0. 0. 0.10(2) 0. 0. 0. 0. 0. 0. 0. 0. 0. 0. 0. 0. 0. 0. 0. 0. 0. 0. 0. 0. 0. 1.20(2) 1.20(2) 0 2.000 1 2.000 2 2.000 3 2.000 4 2.000
H5b 0.88(4) 0. 0. 0. 0.09(2) 0. 0. 0. 0. 0. 0. 0. 0. 0. 0. 0. 0. 0. 0. 0. 0. 0. 0. 0. 0. 0. 1.20(2) 1.20(2) 0 2.000 1 2.000 2 2.000 3 2.000 4 2.000
H6a 0.83(3) 0. 0. 0. 0.20(2) 0. 0. 0. 0. 0. 0. 0. 0. 0. 0. 0. 0. 0. 0. 0. 0. 0. 0. 0. 0. 0. 1.20(2) 1.20(2) 0 2.000 1 2.000 2 2.000 3 2.000 4 2.000
H6b 0.828 0. 0. 0. 0.10(2) 0. 0. 0. 0. 0. 0. 0. 0. 0. 0. 0. 0. 0. 0. 0. 0. 0. 0. 0. 0. 0. 1.20(2) 1.20(2) 0 2.000 1 2.000 2 2.000 3 2.000 4 2.000
H6c 0.828 0. 0. 0. 0.15(2) 0. 0. 0. 0. 0. 0. 0. 0. 0. 0. 0. 0. 0. 0. 0. 0. 0. 0. 0. 0. 0. 1.20(2) 1.20(2) 0 2.000 1 2.000 2 2.000 3 2.000 4 2.000
H16a 0.79(3) 0. 0. 0. 0.18(2) 0. 0. 0. 0. 0. 0. 0. 0. 0. 0. 0. 0. 0. 0. 0. 0. 0. 0. 0. 0. 0. 1.20(2) 1.20(2) 0 2.000 1 2.000 2 2.000 3 2.000 4 2.000
H16b 0.792 0. 0. 0. 0.19(2) 0. 0. 0. 0. 0. 0. 0. 0. 0. 0. 0. 0. 0. 0. 0. 0. 0. 0. 0. 0. 0. 1.20(2) 1.20(2) 0 2.000 1 2.000 2 2.000 3 2.000 4 2.000
H16c 0.792 0. 0. 0. 0.14(2) 0. 0. 0. 0. 0. 0. 0. 0. 0. 0. 0. 0. 0. 0. 0. 0. 0. 0. 0. 0. 0. 1.20(2) 1.20(2) 0 2.000 1 2.000 2 2.000 3 2.000 4 2.000
H12 0.62(3) 0. 0. 0. 0.13(2) 0. 0. 0. 0. 0. 0. 0. 0. 0. 0. 0. 0. 0. 0. 0. 0. 0. 0. 0. 0. 0. 1.34(3) 1.20(2) 0 2.000 1 2.000 2 2.000 3 2.000 4 2.000
H13 0.61(3) 0. 0. 0. 0.13(2) 0. 0. 0. 0. 0. 0. 0. 0. 0. 0. 0. 0. 0. 0. 0. 0. 0. 0. 0. 0. 0. 1.34(3) 1.20(2) 0 2.000 1 2.000 2 2.000 3 2.000 4 2.000
H14 0.615 0. 0. 0. 0.17(2) 0. 0. 0. 0. 0. 0. 0. 0. 0. 0. 0. 0. 0. 0. 0. 0. 0. 0. 0. 0. 0. 1.34(3) 1.20(2) 0 2.000 1 2.000 2 2.000 3 2.000 4 2.000
H15 0.618 0. 0. 0. 0.16(2) 0. 0. 0. 0. 0. 0. 0. 0. 0. 0. 0. 0. 0. 0. 0. 0. 0. 0. 0. 0. 0. 1.34(3) 1.20(2) 0 2.000 1 2.000 2 2.000 3 2.000 4 2.000

loop_
_atom_site_type_symbol
_atom_site_label
_atom_site_fract_x
_atom_site_fract_y
_atom_site_fract_z
_atom_site_U_iso_or_equiv
_atom_site_adp_type
_atom_site_occupancy
_atom_site_calc_flag
_atom_site_refinement_flags
Mn Mn1 0.252255(4) 0.200549(5) 0.450601(3) 0.009507(1) Uani 1 d .
C C1 0.35095(3) 0.17390(3) 0.57776(2) 0.01344(2) Uani 1 d .
C C2 0.11898(3) 0.23393(4) 0.49095(2) 0.01622(2) Uani 1 d .
C C3 0.30330(2) 0.43097(3) 0.44899(2) 0.01129(1) Uani 1 d .
C C4 0.36159(3) 0.50428(3) 0.37514(2) 0.01677(2) Uani 1 d .
C C5 0.25139(4) 0.54854(3) 0.58978(2) 0.02132(2) Uani 1 d .
C C6 0.28312(4) 0.71101(4) 0.64955(2) 0.01918(2) Uani 1 d .
C C11 0.12936(3) 0.06744(3) 0.31876(2) 0.01391(2) Uani 1 d .
C C12 0.22205(3) 0.16394(3) 0.29303(2) 0.01569(2) Uani 1 d .
C C13 0.34520(3) 0.10272(3) 0.35019(2) 0.01670(2) Uani 1 d .
C C14 0.32841(3) -0.03167(3) 0.41188(2) 0.01504(2) Uani 1 d .
C C15 0.19612(3) -0.05390(3) 0.39277(2) 0.01379(2) Uani 1 d .
C C16 -0.01207(3) 0.08057(4) 0.27146(3) 0.02118(2) Uani 1 d .
O O1 0.41410(4) 0.15162(5) 0.66037(2) 0.02156(3) Uani 1 d .
O O2 0.03077(4) 0.24032(6) 0.51734(4) 0.02888(3) Uani 1 d .
O O3 0.30234(3) 0.56158(3) 0.50886(2) 0.01493(2) Uani 1 d .
H H4a 0.3855(10) 0.4131(9) 0.3259(5) 0.0390 Uani 1 calc R
H H4b 0.4416(6) 0.586(1) 0.4151(8) 0.0398 Uani 1 calc R
H H4c 0.2897(8) 0.590(1) 0.3273(7) 0.0398 Uani 1 calc R
H H5a 0.2916(10) 0.4384(7) 0.6367(5) 0.0295 Uani 1 calc R
H H5b 0.1484(2) 0.537(1) 0.5549(6) 0.0320 Uani 1 calc R
H H6a 0.2452(7) 0.704(1) 0.7114(4) 0.0454 Uani 1 calc R
H H6b 0.2382(10) 0.8186(7) 0.6021(5) 0.0431 Uani 1 calc R
H H6c 0.3861(2) 0.729(1) 0.6787(8) 0.0406 Uani 1 calc R
H H16a -0.043(1) 0.2112(5) 0.2500(9) 0.0436 Uani 1 calc R
H H16b -0.045(1) 0.00089(92) 0.2045(4) 0.0454 Uani 1 calc R
H H16c -0.0615(6) 0.038(1) 0.3222(4) 0.0439 Uani 1 calc R
H H12 0.1997(10) 0.2633(7) 0.2369(4) 0.0293 Uani 1 calc R
H H13 0.4349(4) 0.149(1) 0.3463(7) 0.0335 Uani 1 calc R
H H14 0.4032(6) -0.1040(9) 0.4653(5) 0.0292 Uani 1 calc R
H H15 0.1512(7) -0.1443(8) 0.4281(5) 0.0320 Uani 1 calc R

loop_
_atom_site_aniso_label
_atom_site_aniso_U_11
_atom_site_aniso_U_22
_atom_site_aniso_U_33
_atom_site_aniso_U_12
_atom_site_aniso_U_13
_atom_site_aniso_U_23
Mn1 0.01005(2) 0.00825(2) 0.00929(2) -0.00005(1) 0.00393(1) 0.000184(1)
C1 0.01479(9) 0.01326(8) 0.01052(7) 0.00188(6) 0.00373(6) 0.00102(5)
C2 0.01263(9) 0.01746(9) 0.01780(9) -0.00236(7) 0.00803(8) -0.00315(7)
C3 0.01289(8) 0.00946(6) 0.01046(6) -0.00013(5) 0.00491(5) 0.00046(5)
C4 0.0210(1) 0.01418(8) 0.01425(8) -0.00365(7) 0.00935(7) 0.00034(6)
C5 0.0321(2) 0.01200(8) 0.01965(10) -0.00147(8) 0.0167(1) -0.00251(7)
C6 0.0254(1) 0.01469(9) 0.01520(9) 0.00074(8) 0.00756(8) -0.00334(7)
C11 0.01451(9) 0.01213(7) 0.01242(7) 0.00044(6) 0.00178(6) -0.00056(5)
C12 0.0215(1) 0.01230(7) 0.01170(7) 0.00034(7) 0.00688(7) 0.00024(5)
C13 0.01732(10) 0.01463(8) 0.01754(9) -0.00055(7) 0.00991(8) -0.00258(6)
C14 0.01458(9) 0.01208(7) 0.01625(8) 0.00248(6) 0.00428(7) -0.00093(6)
C15 0.01508(9) 0.00988(7) 0.01406(7) -0.00064(6) 0.00338(6) 0.00030(5)
C16 0.0160(1) 0.0198(1) 0.0223(1) 0.00130(8) -0.00207(9) -0.00267(8)
O1 0.0232(1) 0.0263(1) 0.01158(8) 0.0071(1) 0.00189(8) 0.00200(8)
O2 0.0181(1) 0.0338(2) 0.0348(2) -0.0061(1) 0.0177(1) -0.0093(1)
O3 0.0209(1) 0.00945(7) 0.01343(7) -0.00066(6) 0.00881(7) -0.00071(5)
H4a 0.0626 0.0299 0.0375 -0.0021 0.0340 -0.0057
H4b 0.0431 0.0417 0.0400 -0.0222 0.0209 -0.0128
H4c 0.0540 0.0369 0.0285 0.0108 0.0136 0.0095
H5a 0.0418 0.0241 0.0243 0.0042 0.0133 0.0030
H5b 0.0243 0.0373 0.0360 0.0009 0.0120 -0.0081
H6a 0.0685 0.0413 0.0397 -0.0075 0.0359 -0.0129
H6b 0.0639 0.0273 0.0377 0.0136 0.0163 0.0009
H6c 0.0367 0.0458 0.0378 -0.0068 0.0103 -0.0142
H16a 0.0343 0.0277 0.0561 0.0058 -0.0020 0.0020
H16b 0.0393 0.0456 0.0387 -0.0024 -0.0041 -0.0194
H16c 0.0285 0.0557 0.0470 -0.0061 0.0119 0.0018
H12 0.0438 0.0234 0.0197 0.0011 0.0091 0.0049
H13 0.0297 0.0373 0.0418 -0.0066 0.0229 -0.0095
H14 0.0278 0.0243 0.0302 0.0090 0.0025 0.0017
H15 0.0422 0.0231 0.0339 -0.0099 0.0168 0.0004

loop_
_atom_type_symbol
_atom_type_description
_atom_type_scat_dispersion_real
_atom_type_scat_dispersion_imag
_atom_type_scat_source
C C 0.003 0.002 'Su & Coppens, Acta. Cryst. (1997) A53, 749 '
H H 0.000 0.000 'Su & Coppens, Acta. Cryst. (1997) A53, 749 '
O O 0.011 0.006 'Su & Coppens, Acta. Cryst. (1997) A53, 749 '
Mn Mn 0.337 0.728 'Su & Coppens, Acta. Cryst. (1997) A53, 749 '

loop_
_geom_angle_atom_site_label_1
_geom_angle_atom_site_label_2
_geom_angle_atom_site_label_3
_geom_angle
Mn1 C3 O3 131.32(2)
Mn1 C3 C4 124.68(2)
Mn1 C2 O2 173.99(3)
Mn1 C1 O1 178.00(3)
Mn1 C11 C12 70.13(2)
Mn1 C11 C15 70.53(2)
Mn1 C11 C16 128.20(3)
Mn1 C14 C15 71.404(10)
Mn1 C14 C13 70.79(2)
Mn1 C14 H14 122.9(4)
Mn1 C13 C14 70.76(2)
Mn1 C13 C12 70.81(1)
Mn1 C13 H13 124.6(5)
Mn1 C12 C11 71.61(1)
Mn1 C12 C13 70.65(2)
Mn1 C12 H12 125.5(4)
Mn1 C15 C11 71.14(2)
Mn1 C15 C14 70.35(2)
Mn1 C15 H15 123.3(4)
C1 Mn1 C3 92.13(1)
C1 Mn1 C2 89.69(1)
C1 Mn1 C11 144.02(1)
C1 Mn1 C14 89.66(1)
C1 Mn1 C13 110.64(1)
C1 Mn1 C12 149.15(1)
C1 Mn1 C15 106.04(1)
C2 Mn1 C3 98.55(1)
C2 Mn1 C11 89.49(1)
C2 Mn1 C14 130.30(2)
C2 Mn1 C13 153.91(1)
C2 Mn1 C12 119.35(1)
C2 Mn1 C15 95.16(1)
C3 Mn1 C11 123.53(1)
C3 Mn1 C14 131.14(1)
C3 Mn1 C13 96.911(10)
C3 Mn1 C12 93.390(9)
C3 Mn1 C15 157.276(10)
C3 O3 C5 122.60(3)
C3 C4 H4a 116.2(5)
C3 C4 H4c 105.5(6)
C3 C4 H4b 109.3(6)
C4 C3 O3 103.96(2)
C5 C6 H6c 110.2(6)
C5 C6 H6a 109.1(5)
C5 C6 H6b 109.7(4)
C6 C5 O3 107.75(3)
C6 C5 H5b 110.0(5)
C6 C5 H5a 111.0(4)
C11 Mn1 C14 64.25(1)
C11 Mn1 C13 64.43(1)
C11 Mn1 C12 38.26(1)
C11 Mn1 C15 38.332(9)
C11 C12 C13 108.60(2)
C11 C12 H12 124.2(5)
C11 C15 C14 108.24(2)
C11 C15 H15 124.6(4)
C11 C16 H16a 111.9(6)
C11 C16 H16b 110.5(6)
C11 C16 H16c 111.7(4)
C12 Mn1 C14 64.23(1)
C12 Mn1 C13 38.54(1)
C12 Mn1 C15 64.02(1)
C12 C11 C15 107.31(2)
C12 C11 C16 126.50(4)
C12 C13 C14 107.51(2)
C12 C13 H13 126.2(5)
C13 Mn1 C14 38.45(1)
C13 Mn1 C15 64.24(1)
C13 C14 C15 108.35(3)
C13 C14 H14 126.3(5)
C13 C12 H12 127.1(5)
C14 Mn1 C15 38.25(1)
C14 C15 H15 127.1(4)
C14 C13 H13 126.3(5)
C15 C11 C16 126.03(3)
C15 C14 H14 125.4(5)
O3 C5 H5b 106.2(5)
O3 C5 H5a 110.4(5)
H4a C4 H4c 107.1(7)
H4a C4 H4b 112.7(8)
H4b C4 H4c 105.2(8)
H5a C5 H5b 111.4(7)
H6a C6 H6c 109.9(7)
H6a C6 H6b 108.1(7)
H6b C6 H6c 109.9(8)
H16a C16 H16b 108.3(8)
H16a C16 H16c 107.0(9)
H16b C16 H16c 107.2(7)

loop_
_geom_bond_atom_site_label_1
_geom_bond_atom_site_label_2
_geom_bond_distance
Mn1 C3 1.9012(2)
Mn1 C2 1.7798(3)
Mn1 C1 1.7835(3)
Mn1 C11 2.1815(2)
Mn1 C14 2.1596(3)
Mn1 C13 2.1599(3)
Mn1 C12 2.1621(2)
Mn1 C15 2.1734(2)
C1 O1 1.1609(4)
C2 O2 1.1635(4)
C3 O3 1.3338(3)
C3 C4 1.5163(3)
C4 H4a 1.093(8)
C4 H4c 1.093(9)
C4 H4b 1.093(9)
C5 O3 1.4416(4)
C5 C6 1.5079(4)
C5 H5b 1.093(5)
C5 H5a 1.093(6)
C6 H6c 1.093(6)
C6 H6a 1.093(7)
C6 H6b 1.093(6)
C11 C12 1.4237(4)
C11 C15 1.4298(3)
C11 C16 1.4984(4)
C12 C13 1.4265(4)
C12 H12 1.083(5)
C13 C14 1.4223(4)
C13 H13 1.083(7)
C14 C15 1.4195(4)
C14 H14 1.083(6)
C15 H15 1.083(6)
C16 H16a 1.093(6)
C16 H16b 1.093(6)
C16 H16c 1.093(6)

loop_
_geom_hbond_atom_site_label_D
_geom_hbond_atom_site_label_H
_geom_hbond_atom_site_label_A
_geom_hbond_distance_DH
_geom_hbond_distance_HA
_geom_hbond_distance_DA
_geom_hbond_angle_DHA
_geom_hbond_site_symmetry_A
C5 H5a C1 1.093 2.413 3.1720(4) 125.25 1_555
